data_7239194
loop_
_publ_author_name
'Jia, Hong-Li'
'Li, Guang-Hua'
'Ding, Hong'
'Gao, Zhong-Min'
'Zeng, Guang'
'Yu, Jie-Hui'
'Xu, Ji-Qing'

_publ_section_title
;
 New halo(pseudohalo)cadmates templated by protonatated
 N-heterocyclic/diamine molecules
;
_journal_issue 37
_journal_name_full 'RSC Advances'
_journal_page_first 16416
_journal_paper_doi 10.1039/c3ra43421d
_journal_volume 3
_journal_year 2013
_chemical_formula_sum 'C15 H15 Br2 Cd N4 S2'
_chemical_formula_weight 587.65
_space_group_IT_number 18
_space_group_name_Hall 'P 2 2ab'
_space_group_name_H-M_alt 'P 21 21 2'
_symmetry_cell_setting orthorhombic
_symmetry_space_group_name_H-M 'P 21 21 2'
_atom_sites_solution_hydrogens geom
_atom_sites_solution_primary direct
_atom_sites_solution_secondary difmap
_audit_creation_method SHELXL-97
_cell_angle_alpha 90.00
_cell_angle_beta 90.00
_cell_angle_gamma 90.00
_cell_formula_units_Z 2
_cell_length_a 10.9674(7)
_cell_length_b 18.1011(9)
_cell_length_c 4.9514(2)
_cell_measurement_temperature 293(2)
_cell_volume 982.96(9)
_computing_cell_refinement Process-auto
_computing_data_collection Process-auto
_computing_data_reduction Process-auto
_computing_structure_refinement 'SHELXL-97 (Sheldrick, 1997)'
_computing_structure_solution 'SHELXS-97 (Sheldrick, 1990)'
_diffrn_ambient_temperature 293(2)
_diffrn_detector_area_resol_mean 10.0
_diffrn_measured_fraction_theta_full 0.999
_diffrn_measured_fraction_theta_max 0.999
_diffrn_measurement_device_type 'Rigaku RAXIS-RAPID'
_diffrn_measurement_method omega-scan
_diffrn_radiation_monochromator graphite
_diffrn_radiation_source 'fine-focus sealed tube'
_diffrn_radiation_type MoK\a
_diffrn_radiation_wavelength 0.71073
_diffrn_reflns_av_R_equivalents 0.0286
_diffrn_reflns_av_sigmaI/netI 0.0237
_diffrn_reflns_limit_h_max 13
_diffrn_reflns_limit_h_min -9
_diffrn_reflns_limit_k_max 21
_diffrn_reflns_limit_k_min -20
_diffrn_reflns_limit_l_max 5
_diffrn_reflns_limit_l_min -5
_diffrn_reflns_number 5558
_diffrn_reflns_theta_full 25.07
_diffrn_reflns_theta_max 25.07
_diffrn_reflns_theta_min 2.17
_diffrn_standards_decay_% 0
_diffrn_standards_interval_count 0
_diffrn_standards_interval_time 0
_diffrn_standards_number 0
_exptl_absorpt_coefficient_mu 5.393
_exptl_absorpt_correction_T_max 0.583
_exptl_absorpt_correction_T_min 0.529
_exptl_absorpt_correction_type empirical
_exptl_absorpt_process_details Process-auto
_exptl_crystal_colour colorless
_exptl_crystal_density_diffrn 1.985
_exptl_crystal_density_method 'not measured'
_exptl_crystal_description needle
_exptl_crystal_F_000 566
_exptl_crystal_size_max 0.13
_exptl_crystal_size_mid 0.10
_exptl_crystal_size_min 0.10
_refine_diff_density_max 0.304
_refine_diff_density_min -0.237
_refine_diff_density_rms 0.052
_refine_ls_abs_structure_details 'Flack H D (1983), Acta Cryst. A39, 876-881'
_refine_ls_abs_structure_Flack 0.005(9)
_refine_ls_extinction_method none
_refine_ls_goodness_of_fit_ref 1.049
_refine_ls_hydrogen_treatment mixed
_refine_ls_matrix_type full
_refine_ls_number_parameters 114
_refine_ls_number_reflns 1736
_refine_ls_number_restraints 0
_refine_ls_restrained_S_all 1.049
_refine_ls_R_factor_all 0.0201
_refine_ls_R_factor_gt 0.0180
_refine_ls_shift/su_max 0.000
_refine_ls_shift/su_mean 0.000
_refine_ls_structure_factor_coef Fsqd
_refine_ls_weighting_details 'calc w=1/[\s^2^(Fo^2^)+(0.0234P)^2^+0.0000P] where P=(Fo^2^+2Fc^2^)/3'
_refine_ls_weighting_scheme calc
_refine_ls_wR_factor_gt 0.0431
_refine_ls_wR_factor_ref 0.0436
_reflns_number_gt 1627
_reflns_number_total 1736
_reflns_threshold_expression >2sigma(I)
_cod_data_source_file c3ra43421d.txt
_cod_data_source_block 2
_cod_original_sg_symbol_H-M P2(1)2(1)2
_cod_database_code 7239194

loop_
_symmetry_equiv_pos_as_xyz
'x, y, z'
'-x, -y, z'
'-x+1/2, y+1/2, -z'
'x+1/2, -y+1/2, -z'

loop_
_atom_site_label
_atom_site_type_symbol
_atom_site_fract_x
_atom_site_fract_y
_atom_site_fract_z
_atom_site_U_iso_or_equiv
_atom_site_adp_type
_atom_site_occupancy
_atom_site_symmetry_multiplicity
_atom_site_calc_flag
_atom_site_refinement_flags
Cd1 Cd 0.0000 0.0000 0.26440(7) 0.04157(10) Uani 1 2 d S
Br1 Br -0.10870(3) -0.101058(18) 0.54683(7) 0.04705(11) Uani 1 1 d .
S1 S -0.17452(9) 0.06094(4) 0.00633(17) 0.0460(2) Uani 1 1 d .
N1 N 0.0686(3) -0.24217(14) -0.1820(5) 0.0453(7) Uani 1 1 d .
H1A H 0.0758 -0.2040 -0.2844 0.054 Uiso 1 1 calc R
N2 N -0.2260(3) 0.17419(19) 0.3782(6) 0.0636(9) Uani 1 1 d .
C1 C 0.1484(3) -0.29743(17) -0.2060(7) 0.0442(8) Uani 1 1 d .
H1B H 0.2115 -0.2943 -0.3309 0.053 Uiso 1 1 calc R
C2 C 0.1371(3) -0.35889(16) -0.0457(7) 0.0437(8) Uani 1 1 d .
H2A H 0.1928 -0.3974 -0.0621 0.052 Uiso 1 1 calc R
C3 C 0.0434(3) -0.36383(15) 0.1399(6) 0.0348(7) Uani 1 1 d .
C4 C -0.0375(3) -0.30513(17) 0.1594(6) 0.0447(8) Uani 1 1 d .
H4A H -0.1017 -0.3069 0.2819 0.054 Uiso 1 1 calc R
C5 C -0.0221(4) -0.24472(17) -0.0027(7) 0.0516(9) Uani 1 1 d .
H5A H -0.0755 -0.2050 0.0121 0.062 Uiso 1 1 calc R
C6 C 0.0277(3) -0.43195(16) 0.3088(6) 0.0450(9) Uani 1 1 d .
H6A H -0.0385 -0.4243 0.4357 0.054 Uiso 1 1 calc R
H6B H 0.1016 -0.4406 0.4117 0.054 Uiso 1 1 calc R
C7 C 0.0000 -0.5000 0.1359(9) 0.0377(10) Uani 1 2 d S
C8 C -0.2042(3) 0.12676(17) 0.2328(7) 0.0419(7) Uani 1 1 d .
H01 H -0.062(3) -0.493(2) 0.012(6) 0.055(10) Uiso 1 1 d .

loop_
_atom_site_aniso_label
_atom_site_aniso_U_11
_atom_site_aniso_U_22
_atom_site_aniso_U_33
_atom_site_aniso_U_23
_atom_site_aniso_U_13
_atom_site_aniso_U_12
Cd1 0.03480(18) 0.02997(15) 0.0600(2) 0.000 0.000 -0.00070(14)
Br1 0.04249(19) 0.04063(17) 0.0580(2) 0.01029(16) -0.00157(17) -0.00619(15)
S1 0.0459(5) 0.0437(4) 0.0484(5) -0.0034(4) -0.0054(4) 0.0039(4)
N1 0.0571(19) 0.0344(14) 0.0443(15) 0.0048(12) -0.0013(14) -0.0020(14)
N2 0.067(2) 0.0586(19) 0.0650(19) -0.0125(17) 0.0011(19) 0.0101(17)
C1 0.042(2) 0.0436(18) 0.0464(19) -0.0038(16) 0.0034(16) -0.0043(15)
C2 0.043(2) 0.0341(17) 0.0535(19) -0.0036(16) 0.0008(17) 0.0021(14)
C3 0.0423(19) 0.0271(15) 0.0350(15) -0.0048(12) -0.0047(14) -0.0062(14)
C4 0.043(2) 0.0433(18) 0.0479(18) 0.0006(16) 0.0077(15) 0.0046(15)
C5 0.058(2) 0.0391(17) 0.058(2) 0.0011(16) 0.006(2) 0.0140(16)
C6 0.060(3) 0.0321(16) 0.0425(17) 0.0003(13) -0.0013(16) -0.0033(15)
C7 0.041(3) 0.031(2) 0.041(2) 0.000 0.000 -0.002(2)
C8 0.0369(18) 0.0425(17) 0.0464(18) 0.0073(17) 0.0022(17) 0.0003(14)

loop_
_atom_type_symbol
_atom_type_description
_atom_type_scat_dispersion_real
_atom_type_scat_dispersion_imag
_atom_type_scat_source
C C 0.0033 0.0016 'International Tables Vol C Tables 4.2.6.8 and 6.1.1.4'
H H 0.0000 0.0000 'International Tables Vol C Tables 4.2.6.8 and 6.1.1.4'
N N 0.0061 0.0033 'International Tables Vol C Tables 4.2.6.8 and 6.1.1.4'
S S 0.1246 0.1234 'International Tables Vol C Tables 4.2.6.8 and 6.1.1.4'
Br Br -0.2901 2.4595 'International Tables Vol C Tables 4.2.6.8 and 6.1.1.4'
Cd Cd -0.8075 1.2024 'International Tables Vol C Tables 4.2.6.8 and 6.1.1.4'

loop_
_geom_angle_atom_site_label_1
_geom_angle_atom_site_label_2
_geom_angle_atom_site_label_3
_geom_angle
_geom_angle_site_symmetry_1
_geom_angle_site_symmetry_3
S1 Cd1 S1 119.91(4) . 2
S1 Cd1 Br1 108.06(2) . 2
S1 Cd1 Br1 103.31(2) 2 2
S1 Cd1 Br1 103.31(2) . .
S1 Cd1 Br1 108.06(2) 2 .
Br1 Cd1 Br1 114.72(2) 2 .
C8 S1 Cd1 96.81(12) . .
C5 N1 C1 121.5(3) . .
N1 C1 C2 119.8(3) . .
C1 C2 C3 120.3(3) . .
C2 C3 C4 118.2(3) . .
C2 C3 C6 120.7(3) . .
C4 C3 C6 121.1(3) . .
C5 C4 C3 119.5(3) . .
N1 C5 C4 120.7(3) . .
C3 C6 C7 111.9(3) . .
C6 C7 C6 112.0(4) . 2_545
N2 C8 S1 176.7(3) . .

loop_
_geom_bond_atom_site_label_1
_geom_bond_atom_site_label_2
_geom_bond_distance
_geom_bond_site_symmetry_2
Cd1 S1 2.5521(9) .
Cd1 S1 2.5521(9) 2
Cd1 Br1 2.5929(4) 2
Cd1 Br1 2.5929(4) .
S1 C8 1.668(4) .
N1 C5 1.334(4) .
N1 C1 1.335(4) .
N2 C8 1.146(4) .
C1 C2 1.372(4) .
C2 C3 1.382(5) .
C3 C4 1.388(4) .
C3 C6 1.500(4) .
C4 C5 1.367(4) .
C6 C7 1.531(4) .
C7 C6 1.531(4) 2_545
